data_1513786
loop_
_publ_author_name
'Mizoguchi, Haruki'
'Oikawa, Hideaki'
'Oguri, Hiroki'

_publ_section_title
;
 Biogenetically inspired synthesis and skeletal diversification of indole
 alkaloids.
;
_journal_issue 1
_journal_name_full 'Nature chemistry'
_journal_page_first 57
_journal_page_last 64
_journal_paper_doi 10.1038/nchem.1798
_journal_volume 6
_journal_year 2014
_chemical_formula_moiety 'C25 H24 N2 O2'
_chemical_formula_sum 'C25 H24 N2 O2'
_chemical_formula_weight 384.46
_chemical_name_systematic
; 
 ? 
;
_space_group_IT_number 14
_symmetry_cell_setting monoclinic
_symmetry_Int_Tables_number 14
_symmetry_space_group_name_Hall '-P 2ybc'
_symmetry_space_group_name_H-M 'P 1 21/c 1'
_atom_sites_solution_hydrogens geom
_atom_sites_solution_primary direct
_atom_sites_solution_secondary difmap
_audit_creation_method SHELXL-97
_cell_angle_alpha 90.00
_cell_angle_beta 94.540(2)
_cell_angle_gamma 90.00
_cell_formula_units_Z 4
_cell_length_a 8.3426(4)
_cell_length_b 8.7981(4)
_cell_length_c 27.0612(12)
_cell_measurement_reflns_used 9791
_cell_measurement_temperature 223(2)
_cell_measurement_theta_max 63.71
_cell_measurement_theta_min 3.27
_cell_volume 1980.03(16)
_computing_cell_refinement 'RAPID AUTO'
_computing_data_collection 'RAPID AUTO (Rigaku, 2006)'
_computing_data_reduction 'RAPID AUTO'
_computing_molecular_graphics 'CrystalStructure 4.0 (Rigaku, 2010)'
_computing_publication_material SHELXL97
_computing_structure_refinement 'SHELXL97 (Sheldrick, 2008)'
_computing_structure_solution 'SHELXS97 (Sheldrick, 2008)'
_diffrn_ambient_temperature 223(2)
_diffrn_detector_area_resol_mean 10.000
_diffrn_measured_fraction_theta_full 1.000
_diffrn_measured_fraction_theta_max 1.000
_diffrn_measurement_device_type 'Rigaku R-AXIS RAPID'
_diffrn_measurement_method \w
_diffrn_radiation_monochromator graphite
_diffrn_radiation_source 'fine-focus sealed tube'
_diffrn_radiation_type CuK\a
_diffrn_radiation_wavelength 1.54187
_diffrn_reflns_av_R_equivalents 0.0727
_diffrn_reflns_av_sigmaI/netI 0.0830
_diffrn_reflns_limit_h_max 9
_diffrn_reflns_limit_h_min -9
_diffrn_reflns_limit_k_max 10
_diffrn_reflns_limit_k_min -10
_diffrn_reflns_limit_l_max 31
_diffrn_reflns_limit_l_min -31
_diffrn_reflns_number 20583
_diffrn_reflns_theta_full 63.65
_diffrn_reflns_theta_max 63.65
_diffrn_reflns_theta_min 3.28
_exptl_absorpt_coefficient_mu 0.651
_exptl_absorpt_correction_T_max 0.987
_exptl_absorpt_correction_T_min 0.839
_exptl_absorpt_correction_type multi-scan
_exptl_absorpt_process_details 'ABSCOR (Rigaku, 1995)'
_exptl_crystal_colour yellow
_exptl_crystal_density_diffrn 1.290
_exptl_crystal_density_method 'not measured'
_exptl_crystal_description platelet
_exptl_crystal_F_000 816
_exptl_crystal_size_max 0.15
_exptl_crystal_size_mid 0.06
_exptl_crystal_size_min 0.02
_refine_diff_density_max 0.274
_refine_diff_density_min -0.308
_refine_diff_density_rms 0.075
_refine_ls_extinction_coef 0.0051(9)
_refine_ls_extinction_expression Fc^*^=kFc[1+0.001xFc^2^\l^3^/sin(2\q)]^-1/4^
_refine_ls_extinction_method SHELXL
_refine_ls_goodness_of_fit_ref 0.924
_refine_ls_hydrogen_treatment constr
_refine_ls_matrix_type full
_refine_ls_number_parameters 265
_refine_ls_number_reflns 3243
_refine_ls_number_restraints 0
_refine_ls_restrained_S_all 0.924
_refine_ls_R_factor_all 0.1517
_refine_ls_R_factor_gt 0.0730
_refine_ls_shift/su_max 0.000
_refine_ls_shift/su_mean 0.000
_refine_ls_structure_factor_coef Fsqd
_refine_ls_weighting_details 'calc w=1/[\s^2^(Fo^2^)+(0.1454P)^2^+0.0000P] where P=(Fo^2^+2Fc^2^)/3'
_refine_ls_weighting_scheme calc
_refine_ls_wR_factor_gt 0.1833
_refine_ls_wR_factor_ref 0.2598
_reflns_number_gt 1337
_reflns_number_total 3243
_reflns_threshold_expression >2sigma(I)
_cod_data_source_file nchem.1798-s3.cif
_cod_data_source_block shelxl
_cod_original_sg_symbol_H-M 'P 21/c'
_cod_database_code 1513786

loop_
_symmetry_equiv_pos_as_xyz
'x, y, z'
'-x, y+1/2, -z+1/2'
'-x, -y, -z'
'x, -y-1/2, z-1/2'

loop_
_atom_site_label
_atom_site_type_symbol
_atom_site_fract_x
_atom_site_fract_y
_atom_site_fract_z
_atom_site_U_iso_or_equiv
_atom_site_adp_type
_atom_site_occupancy
_atom_site_symmetry_multiplicity
_atom_site_calc_flag
_atom_site_refinement_flags
O1 O 0.5984(4) 0.7003(3) 0.58738(12) 0.0821(10) Uani 1 1 d .
O2 O 0.7053(4) 0.6174(4) 0.51823(12) 0.0881(11) Uani 1 1 d .
N1 N 0.7096(4) -0.1154(4) 0.67650(13) 0.0646(10) Uani 1 1 d .
H1 H 0.6800 -0.1663 0.6498 0.078 Uiso 1 1 calc R
N2 N 0.8413(4) 0.3498(4) 0.66545(13) 0.0653(10) Uani 1 1 d .
C1 C 0.8509(5) 0.0843(5) 0.63033(16) 0.0627(12) Uani 1 1 d .
C2 C 0.7995(5) 0.0183(5) 0.67799(15) 0.0613(12) Uani 1 1 d .
C3 C 0.6748(5) -0.1543(5) 0.72335(17) 0.0624(12) Uani 1 1 d .
C4 C 0.5911(5) -0.2780(5) 0.74106(18) 0.0695(13) Uani 1 1 d .
H2 H 0.5450 -0.3520 0.7193 0.083 Uiso 1 1 calc R
C5 C 0.5780(5) -0.2882(5) 0.79144(17) 0.0721(14) Uani 1 1 d .
H3 H 0.5233 -0.3712 0.8042 0.087 Uiso 1 1 calc R
C6 C 0.6440(5) -0.1783(6) 0.82369(17) 0.0722(14) Uani 1 1 d .
H4 H 0.6324 -0.1882 0.8578 0.087 Uiso 1 1 calc R
C7 C 0.7259(5) -0.0554(5) 0.80711(16) 0.0672(13) Uani 1 1 d .
H5 H 0.7694 0.0184 0.8294 0.081 Uiso 1 1 calc R
C8 C 0.7434(5) -0.0421(5) 0.75622(16) 0.0623(12) Uani 1 1 d .
C9 C 0.8228(5) 0.0667(5) 0.72618(16) 0.0624(12) Uani 1 1 d .
C10 C 0.9044(6) 0.2091(5) 0.74502(16) 0.0686(13) Uani 1 1 d .
H6 H 1.0192 0.2019 0.7400 0.082 Uiso 1 1 calc R
H7 H 0.8942 0.2169 0.7808 0.082 Uiso 1 1 calc R
C11 C 0.8376(5) 0.3526(5) 0.72021(15) 0.0656(12) Uani 1 1 d .
H8 H 0.7263 0.3665 0.7285 0.079 Uiso 1 1 calc R
H9 H 0.9001 0.4399 0.7334 0.079 Uiso 1 1 calc R
C12 C 0.7641(5) 0.4626(5) 0.64002(16) 0.0671(13) Uani 1 1 d .
H10 H 0.6895 0.5205 0.6563 0.081 Uiso 1 1 calc R
C13 C 0.7870(6) 0.4981(5) 0.59228(17) 0.0685(13) Uani 1 1 d .
C14 C 0.6893(7) 0.6145(6) 0.56796(19) 0.0741(14) Uani 1 1 d .
C15 C 0.6033(7) 0.7225(6) 0.48972(18) 0.1038(19) Uani 1 1 d .
H11 H 0.4921 0.7049 0.4963 0.125 Uiso 1 1 calc R
H12 H 0.6156 0.7076 0.4547 0.125 Uiso 1 1 calc R
H13 H 0.6333 0.8257 0.4990 0.125 Uiso 1 1 calc R
C16 C 0.9198(6) 0.4228(5) 0.57039(17) 0.0753(14) Uani 1 1 d .
H14 H 0.9519 0.4556 0.5396 0.090 Uiso 1 1 calc R
C17 C 0.9956(6) 0.3074(5) 0.59394(16) 0.0712(14) Uani 1 1 d .
H15 H 1.0868 0.2664 0.5806 0.085 Uiso 1 1 calc R
C18 C 0.9413(5) 0.2395(5) 0.64117(15) 0.0651(12) Uani 1 1 d .
H16 H 1.0381 0.2187 0.6637 0.078 Uiso 1 1 calc R
C19 C 0.7010(5) 0.1065(5) 0.59404(16) 0.0715(13) Uani 1 1 d .
H17 H 0.6263 0.1744 0.6087 0.086 Uiso 1 1 calc R
H18 H 0.6497 0.0091 0.5872 0.086 Uiso 1 1 calc R
H19 H 0.7328 0.1502 0.5634 0.086 Uiso 1 1 calc R
C20 C 0.9752(6) -0.0252(5) 0.60977(16) 0.0650(12) Uani 1 1 d .
C21 C 0.9579(6) -0.0839(5) 0.56225(17) 0.0768(14) Uani 1 1 d .
H20 H 0.8660 -0.0600 0.5413 0.092 Uiso 1 1 calc R
C22 C 1.0748(7) -0.1776(6) 0.5453(2) 0.0913(17) Uani 1 1 d .
H21 H 1.0614 -0.2181 0.5131 0.110 Uiso 1 1 calc R
C23 C 1.2102(8) -0.2116(6) 0.5753(2) 0.0976(18) Uani 1 1 d .
H22 H 1.2891 -0.2751 0.5634 0.117 Uiso 1 1 calc R
C24 C 1.2318(7) -0.1539(6) 0.6225(2) 0.0911(17) Uani 1 1 d .
H23 H 1.3251 -0.1769 0.6430 0.109 Uiso 1 1 calc R
C25 C 1.1135(6) -0.0611(6) 0.63960(18) 0.0790(15) Uani 1 1 d .
H24 H 1.1271 -0.0217 0.6720 0.095 Uiso 1 1 calc R

loop_
_atom_site_aniso_label
_atom_site_aniso_U_11
_atom_site_aniso_U_22
_atom_site_aniso_U_33
_atom_site_aniso_U_23
_atom_site_aniso_U_13
_atom_site_aniso_U_12
O1 0.082(3) 0.079(2) 0.085(2) -0.0011(18) 0.0016(18) 0.014(2)
O2 0.100(3) 0.094(2) 0.069(2) 0.0107(17) 0.0006(19) 0.011(2)
N1 0.060(3) 0.068(2) 0.067(2) -0.0019(18) 0.0117(19) -0.004(2)
N2 0.063(3) 0.068(2) 0.066(2) -0.0016(19) 0.0100(19) 0.002(2)
C1 0.060(3) 0.062(3) 0.067(3) 0.001(2) 0.012(2) 0.004(2)
C2 0.059(3) 0.062(3) 0.064(3) 0.002(2) 0.011(2) -0.002(2)
C3 0.056(3) 0.063(3) 0.068(3) -0.003(2) 0.004(2) 0.002(2)
C4 0.056(3) 0.065(3) 0.088(3) -0.002(2) 0.010(3) -0.006(2)
C5 0.062(3) 0.079(3) 0.075(3) 0.010(3) 0.005(3) -0.006(3)
C6 0.063(3) 0.085(3) 0.069(3) 0.014(3) 0.010(3) 0.001(3)
C7 0.062(3) 0.078(3) 0.062(3) 0.004(2) 0.006(2) 0.001(3)
C8 0.051(3) 0.070(3) 0.067(3) 0.005(2) 0.009(2) 0.009(2)
C9 0.059(3) 0.062(3) 0.066(3) 0.004(2) 0.006(2) 0.002(2)
C10 0.072(3) 0.063(3) 0.069(3) 0.002(2) -0.003(2) -0.005(2)
C11 0.070(3) 0.065(3) 0.063(3) 0.001(2) 0.010(2) -0.004(2)
C12 0.059(3) 0.070(3) 0.072(3) 0.001(2) 0.005(2) 0.001(2)
C13 0.064(3) 0.073(3) 0.068(3) 0.003(2) 0.007(3) 0.001(3)
C14 0.076(4) 0.076(3) 0.069(3) 0.005(3) 0.002(3) -0.004(3)
C15 0.110(5) 0.119(5) 0.081(3) 0.026(3) -0.002(3) 0.013(4)
C16 0.083(4) 0.075(3) 0.070(3) 0.005(3) 0.015(3) -0.004(3)
C17 0.077(4) 0.073(3) 0.067(3) 0.002(2) 0.022(3) -0.003(3)
C18 0.065(3) 0.059(3) 0.073(3) -0.005(2) 0.007(2) -0.002(2)
C19 0.065(3) 0.074(3) 0.076(3) 0.003(2) 0.008(3) 0.005(3)
C20 0.065(3) 0.061(3) 0.069(3) 0.000(2) 0.012(3) 0.003(2)
C21 0.082(4) 0.081(3) 0.069(3) -0.011(2) 0.014(3) 0.006(3)
C22 0.090(5) 0.096(4) 0.090(4) -0.015(3) 0.020(4) 0.014(3)
C23 0.100(5) 0.090(4) 0.108(5) 0.002(3) 0.044(4) 0.027(3)
C24 0.078(4) 0.106(4) 0.091(4) 0.010(3) 0.018(3) 0.026(3)
C25 0.077(4) 0.086(4) 0.076(3) 0.004(3) 0.015(3) 0.010(3)

loop_
_atom_type_symbol
_atom_type_description
_atom_type_scat_dispersion_real
_atom_type_scat_dispersion_imag
_atom_type_scat_source
C C 0.0181 0.0091 'International Tables Vol C Tables 4.2.6.8 and 6.1.1.4'
H H 0.0000 0.0000 'International Tables Vol C Tables 4.2.6.8 and 6.1.1.4'
O O 0.0492 0.0322 'International Tables Vol C Tables 4.2.6.8 and 6.1.1.4'
N N 0.0311 0.0180 'International Tables Vol C Tables 4.2.6.8 and 6.1.1.4'

loop_
_geom_angle_atom_site_label_1
_geom_angle_atom_site_label_2
_geom_angle_atom_site_label_3
_geom_angle
C14 O2 C15 116.2(4)
C3 N1 C2 109.7(4)
C3 N1 H1 125.1
C2 N1 H1 125.1
C12 N2 C18 121.7(4)
C12 N2 C11 116.9(4)
C18 N2 C11 121.0(4)
C2 C1 C19 108.9(4)
C2 C1 C20 108.1(3)
C19 C1 C20 112.5(4)
C2 C1 C18 109.8(3)
C19 C1 C18 111.2(3)
C20 C1 C18 106.3(3)
C9 C2 N1 109.0(4)
C9 C2 C1 131.7(4)
N1 C2 C1 119.3(4)
N1 C3 C4 131.4(4)
N1 C3 C8 107.6(4)
C4 C3 C8 120.9(4)
C5 C4 C3 118.1(4)
C5 C4 H2 121.0
C3 C4 H2 121.0
C4 C5 C6 121.2(4)
C4 C5 H3 119.4
C6 C5 H3 119.4
C7 C6 C5 121.8(4)
C7 C6 H4 119.1
C5 C6 H4 119.1
C6 C7 C8 118.7(4)
C6 C7 H5 120.7
C8 C7 H5 120.7
C7 C8 C3 119.4(4)
C7 C8 C9 133.9(4)
C3 C8 C9 106.7(4)
C2 C9 C8 106.9(4)
C2 C9 C10 127.6(4)
C8 C9 C10 125.3(4)
C9 C10 C11 113.9(4)
C9 C10 H6 108.8
C11 C10 H6 108.8
C9 C10 H7 108.8
C11 C10 H7 108.8
H6 C10 H7 107.7
N2 C11 C10 113.1(3)
N2 C11 H8 109.0
C10 C11 H8 109.0
N2 C11 H9 109.0
C10 C11 H9 109.0
H8 C11 H9 107.8
N2 C12 C13 124.0(4)
N2 C12 H10 118.0
C13 C12 H10 118.0
C12 C13 C14 118.9(5)
C12 C13 C16 116.9(4)
C14 C13 C16 124.1(5)
O1 C14 O2 121.8(5)
O1 C14 C13 126.5(5)
O2 C14 C13 111.7(5)
O2 C15 H11 109.5
O2 C15 H12 109.5
H11 C15 H12 109.5
O2 C15 H13 109.5
H11 C15 H13 109.5
H12 C15 H13 109.5
C17 C16 C13 120.0(4)
C17 C16 H14 120.0
C13 C16 H14 120.0
C16 C17 C18 122.9(4)
C16 C17 H15 118.5
C18 C17 H15 118.5
N2 C18 C17 109.6(4)
N2 C18 C1 112.0(3)
C17 C18 C1 110.9(3)
N2 C18 H16 108.1
C17 C18 H16 108.1
C1 C18 H16 108.1
C1 C19 H17 109.5
C1 C19 H18 109.5
H17 C19 H18 109.5
C1 C19 H19 109.5
H17 C19 H19 109.5
H18 C19 H19 109.5
C21 C20 C25 118.4(4)
C21 C20 C1 122.8(4)
C25 C20 C1 118.7(4)
C22 C21 C20 120.4(5)
C22 C21 H20 119.8
C20 C21 H20 119.8
C23 C22 C21 120.3(5)
C23 C22 H21 119.9
C21 C22 H21 119.9
C22 C23 C24 120.8(5)
C22 C23 H22 119.6
C24 C23 H22 119.6
C23 C24 C25 118.8(5)
C23 C24 H23 120.6
C25 C24 H23 120.6
C24 C25 C20 121.3(5)
C24 C25 H24 119.3
C20 C25 H24 119.3

loop_
_geom_bond_atom_site_label_1
_geom_bond_atom_site_label_2
_geom_bond_distance
O1 C14 1.219(5)
O2 C14 1.363(5)
O2 C15 1.439(5)
N1 C3 1.366(5)
N1 C2 1.394(5)
N1 H1 0.8700
N2 C12 1.343(5)
N2 C18 1.469(5)
N2 C11 1.485(5)
C1 C2 1.507(5)
C1 C19 1.540(6)
C1 C20 1.551(6)
C1 C18 1.576(6)
C2 C9 1.371(5)
C3 C4 1.398(6)
C3 C8 1.418(6)
C4 C5 1.379(5)
C4 H2 0.9400
C5 C6 1.387(6)
C5 H3 0.9400
C6 C7 1.373(6)
C6 H4 0.9400
C7 C8 1.401(5)
C7 H5 0.9400
C8 C9 1.450(5)
C9 C10 1.496(6)
C10 C11 1.515(5)
C10 H6 0.9800
C10 H7 0.9800
C11 H8 0.9800
C11 H9 0.9800
C12 C13 1.357(5)
C12 H10 0.9400
C13 C14 1.436(6)
C13 C16 1.456(6)
C15 H11 0.9700
C15 H12 0.9700
C15 H13 0.9700
C16 C17 1.331(6)
C16 H14 0.9400
C17 C18 1.512(5)
C17 H15 0.9400
C18 H16 0.9900
C19 H17 0.9700
C19 H18 0.9700
C19 H19 0.9700
C20 C21 1.383(6)
C20 C25 1.391(6)
C21 C22 1.383(6)
C21 H20 0.9400
C22 C23 1.370(7)
C22 H21 0.9400
C23 C24 1.375(7)
C23 H22 0.9400
C24 C25 1.388(6)
C24 H23 0.9400
C25 H24 0.9400

loop_
_geom_torsion_atom_site_label_1
_geom_torsion_atom_site_label_2
_geom_torsion_atom_site_label_3
_geom_torsion_atom_site_label_4
_geom_torsion
C3 N1 C2 C9 -0.2(5)
C3 N1 C2 C1 -179.4(4)
C19 C1 C2 C9 -124.3(5)
C20 C1 C2 C9 113.2(5)
C18 C1 C2 C9 -2.4(6)
C19 C1 C2 N1 54.6(5)
C20 C1 C2 N1 -67.8(5)
C18 C1 C2 N1 176.6(4)
C2 N1 C3 C4 -178.9(4)
C2 N1 C3 C8 0.4(5)
N1 C3 C4 C5 178.8(4)
C8 C3 C4 C5 -0.4(6)
C3 C4 C5 C6 0.8(7)
C4 C5 C6 C7 -0.4(7)
C5 C6 C7 C8 -0.4(7)
C6 C7 C8 C3 0.8(6)
C6 C7 C8 C9 -178.4(4)
N1 C3 C8 C7 -179.7(4)
C4 C3 C8 C7 -0.4(6)
N1 C3 C8 C9 -0.3(5)
C4 C3 C8 C9 179.0(4)
N1 C2 C9 C8 0.0(5)
C1 C2 C9 C8 179.1(4)
N1 C2 C9 C10 -176.4(4)
C1 C2 C9 C10 2.7(8)
C7 C8 C9 C2 179.4(5)
C3 C8 C9 C2 0.2(5)
C7 C8 C9 C10 -4.1(7)
C3 C8 C9 C10 176.7(4)
C2 C9 C10 C11 53.6(6)
C8 C9 C10 C11 -122.1(4)
C12 N2 C11 C10 170.9(4)
C18 N2 C11 C10 -16.4(5)
C9 C10 C11 N2 -56.2(5)
C18 N2 C12 C13 -9.2(7)
C11 N2 C12 C13 163.5(4)
N2 C12 C13 C14 175.8(4)
N2 C12 C13 C16 -9.1(7)
C15 O2 C14 O1 -2.9(7)
C15 O2 C14 C13 175.5(4)
C12 C13 C14 O1 9.6(8)
C16 C13 C14 O1 -165.1(5)
C12 C13 C14 O2 -168.6(4)
C16 C13 C14 O2 16.6(7)
C12 C13 C16 C17 10.7(7)
C14 C13 C16 C17 -174.5(4)
C13 C16 C17 C18 5.6(7)
C12 N2 C18 C17 22.9(5)
C11 N2 C18 C17 -149.4(4)
C12 N2 C18 C1 -100.6(5)
C11 N2 C18 C1 87.1(5)
C16 C17 C18 N2 -21.2(6)
C16 C17 C18 C1 102.9(5)
C2 C1 C18 N2 -57.8(5)
C19 C1 C18 N2 62.8(5)
C20 C1 C18 N2 -174.5(3)
C2 C1 C18 C17 179.4(4)
C19 C1 C18 C17 -60.0(5)
C20 C1 C18 C17 62.7(5)
C2 C1 C20 C21 125.8(5)
C19 C1 C20 C21 5.6(6)
C18 C1 C20 C21 -116.3(5)
C2 C1 C20 C25 -57.0(5)
C19 C1 C20 C25 -177.2(4)
C18 C1 C20 C25 60.9(5)
C25 C20 C21 C22 0.9(7)
C1 C20 C21 C22 178.1(4)
C20 C21 C22 C23 -0.9(8)
C21 C22 C23 C24 0.2(9)
C22 C23 C24 C25 0.4(8)
C23 C24 C25 C20 -0.4(8)
C21 C20 C25 C24 -0.2(7)
C1 C20 C25 C24 -177.6(4)
